data_4318815
loop_
_publ_author_name
'Dirk Badura'
'Heinrich Vahrenkamp'

_publ_section_title
;
 Pyrazolylborate-Zinc-Nucleobase-Complexes, 2:1 Preparations and
 Structures of TpCum,MeZn and TpPh,MeZn Complexes
;
_journal_name_full 'Inorganic Chemistry'
_journal_page_first 6013
_journal_page_last 6019
_journal_paper_doi 10.1021/ic020280e
_journal_volume 41
_journal_year 2002
_chemical_formula_moiety g/mol
_chemical_formula_sum 'C36.5 H43 B N9 O3.5 Zn'
_chemical_formula_weight 738.97
_chemical_name_common Tp(Phe,Me)Zn-Cytosinate
_chemical_name_systematic
;
Hydrotris(3-phenyle-5-methyl-pyrazole-1yl)borato-zinc-cytosinate
;
_space_group_IT_number 2
_symmetry_cell_setting triclinic
_symmetry_space_group_name_Hall '-P 1'
_symmetry_space_group_name_H-M 'P -1'
_atom_sites_solution_hydrogens geom
_atom_sites_solution_primary direct
_atom_sites_solution_secondary difmap
_audit_creation_method SHELXL-97
_cell_angle_alpha 115.25(3)
_cell_angle_beta 107.85(3)
_cell_angle_gamma 101.67(3)
_cell_formula_units_Z 2
_cell_length_a 12.444(3)
_cell_length_b 13.659(3)
_cell_length_c 13.687(3)
_cell_measurement_temperature 153(2)
_cell_volume 1846.9(13)
_computing_publication_material 'SHELXL-97 (Sheldrick, 1997)'
_computing_structure_refinement 'SHELXL-97 (Sheldrick, 1997)'
_computing_structure_solution 'SHELXS-97 (Sheldrick, 1990)'
_diffrn_ambient_temperature 153(2)
_diffrn_measured_fraction_theta_full 0.987
_diffrn_measured_fraction_theta_max 0.987
_diffrn_measurement_device_type 'Nonius-Turbo CAD4'
_diffrn_measurement_method Omega-2ThetaY
_diffrn_radiation_monochromator graphite
_diffrn_radiation_source 'fine-focus sealed tube'
_diffrn_radiation_type MoK\a
_diffrn_radiation_wavelength 0.71073
_diffrn_reflns_av_R_equivalents 0.0827
_diffrn_reflns_av_sigmaI/netI 0.1301
_diffrn_reflns_limit_h_max 15
_diffrn_reflns_limit_h_min -14
_diffrn_reflns_limit_k_max 16
_diffrn_reflns_limit_k_min -15
_diffrn_reflns_limit_l_max 0
_diffrn_reflns_limit_l_min -16
_diffrn_reflns_number 7591
_diffrn_reflns_theta_full 26.13
_diffrn_reflns_theta_max 26.13
_diffrn_reflns_theta_min 3.46
_diffrn_standards_interval_count 'OCR every 200 refl.'
_diffrn_standards_interval_time 'ICR every 7200s'
_exptl_absorpt_coefficient_mu 0.715
_exptl_absorpt_correction_type none
_exptl_crystal_colour colourless
_exptl_crystal_density_diffrn 1.329
_exptl_crystal_density_method 'not measured'
_exptl_crystal_description isometzric
_exptl_crystal_F_000 774
_exptl_crystal_size_max 0.5
_exptl_crystal_size_mid 0.5
_exptl_crystal_size_min 0.4
_refine_diff_density_max 0.887
_refine_diff_density_min -1.153
_refine_diff_density_rms 0.133
_refine_ls_extinction_method none
_refine_ls_goodness_of_fit_ref 1.056
_refine_ls_hydrogen_treatment mixed
_refine_ls_matrix_type full
_refine_ls_number_parameters 472
_refine_ls_number_reflns 7271
_refine_ls_number_restraints 0
_refine_ls_restrained_S_all 1.056
_refine_ls_R_factor_all 0.1781
_refine_ls_R_factor_gt 0.0731
_refine_ls_shift/su_max 0.000
_refine_ls_shift/su_mean 0.000
_refine_ls_structure_factor_coef Fsqd
_refine_ls_weighting_details 'w=1/[\s^2^(Fo^2^)+(0.1039P)^2^+4.5004P] where P=(Fo^2^+2Fc^2^)/3'
_refine_ls_weighting_scheme calc
_refine_ls_wR_factor_gt 0.1750
_refine_ls_wR_factor_ref 0.2265
_reflns_number_gt 4176
_reflns_number_total 7271
_reflns_threshold_expression >2sigma(I)
_cod_data_source_file ic020280e_2.cif
_cod_data_source_block b9
_cod_depositor_comments
;
The following automatic conversions were performed:

'_exptl_absorpt_correction_type' value 'None' changed to 'none'
according to the built-in table from CIF Core dictionary named
'cif_core.dic' version 2.4.1 from
2010-06-29.

'_geom_angle_publ_flag' value 'Y' changed to 'y'
according to the built-in table from CIF Core dictionary named
'cif_core.dic' version 2.4.1 from 2010-06-29 (84
times).

'_geom_bond_publ_flag' value 'Y' changed to 'y' according to
the built-in table from CIF Core dictionary named 'cif_core.dic'
version 2.4.1 from 2010-06-29 (57 times).

Automatic conversion script
Id: cif_fix_values 1646 2011-03-28 12:23:43Z adriana 

The following automatic conversions were performed:

'_refine_ls_weighting_scheme' value 'calc
w=1/[\s^2^(Fo^2^)+(0.1039P)^2^+4.5004P] where P=(Fo^2^+2Fc^2^)/3' was
changed to 'calc'. New tag '_refine_ls_weighting_details' was
created. The value of the new tag was set to
'w=1/[\s^2^(Fo^2^)+(0.1039P)^2^+4.5004P] where P=(Fo^2^+2Fc^2^)/3'.

Automatic conversion script
Id: cif_fix_values 3143 2015-03-26 13:38:13Z robertas 
;
_cod_original_cell_volume 1846.9(7)
_cod_database_code 4318815

loop_
_symmetry_equiv_pos_as_xyz
'x, y, z'
'-x, -y, -z'

loop_
_atom_site_label
_atom_site_type_symbol
_atom_site_fract_x
_atom_site_fract_y
_atom_site_fract_z
_atom_site_U_iso_or_equiv
_atom_site_adp_type
_atom_site_occupancy
_atom_site_calc_flag
_atom_site_refinement_flags
_atom_site_disorder_assembly
_atom_site_disorder_group
Zn1 Zn 0.43178(6) 0.65450(7) 0.30425(7) 0.0269(2) Uani 1 d . . .
N10 N 0.5282(4) 0.7407(5) 0.2504(5) 0.0323(12) Uani 1 d . . .
N11 N 0.4675(4) 0.7989(4) 0.4617(4) 0.0285(11) Uani 1 d . . .
N12 N 0.5849(4) 0.6327(4) 0.3869(4) 0.0269(11) Uani 1 d . . .
N1 N 0.2717(4) 0.5280(4) 0.2218(4) 0.0279(11) Uani 1 d . . .
C2 C 0.1924(5) 0.5477(5) 0.1452(5) 0.0253(13) Uani 1 d . . .
O1 O 0.2318(4) 0.6342(4) 0.1380(4) 0.0307(10) Uani 1 d . . .
N3 N 0.0708(4) 0.4756(4) 0.0810(4) 0.0269(11) Uani 1 d . . .
C4 C 0.0254(5) 0.3877(5) 0.0977(6) 0.0311(14) Uani 1 d . . .
N4 N -0.0926(5) 0.3253(5) 0.0366(5) 0.0419(14) Uani 1 d . . .
H4A H -0.1382 0.3406 -0.0118 0.050 Uiso 1 calc R . .
H4B H -0.1246 0.2690 0.0448 0.050 Uiso 1 calc R . .
C5 C 0.1058(6) 0.3707(6) 0.1811(6) 0.0338(15) Uani 1 d . . .
H5 H 0.0770 0.3132 0.1965 0.041 Uiso 1 calc R . .
C6 C 0.2253(6) 0.4398(6) 0.2378(6) 0.0319(14) Uani 1 d . . .
H6 H 0.2791 0.4267 0.2906 0.038 Uiso 1 calc R . .
N13 N 0.6368(4) 0.8302(5) 0.3432(5) 0.0312(12) Uani 1 d . . .
C10 C 0.5186(6) 0.7426(6) 0.1508(6) 0.0336(15) Uani 1 d . . .
C11 C 0.6201(6) 0.8324(6) 0.1787(6) 0.0383(16) Uani 1 d . . .
H11 H 0.6352 0.8529 0.1262 0.046 Uiso 1 calc R . .
C12 C 0.6950(6) 0.8857(6) 0.3015(6) 0.0354(15) Uani 1 d . . .
C13 C 0.8167(6) 0.9833(6) 0.3782(7) 0.0462(18) Uani 1 d . . .
H13A H 0.8400 1.0108 0.3309 0.069 Uiso 1 calc R . .
H13B H 0.8759 0.9563 0.4102 0.069 Uiso 1 calc R . .
H13C H 0.8131 1.0463 0.4433 0.069 Uiso 1 calc R . .
C14 C 0.4201(6) 0.6523(6) 0.0316(6) 0.0341(15) Uani 1 d . . .
C15 C 0.3814(7) 0.5352(7) -0.0021(6) 0.0452(18) Uani 1 d . . .
H15 H 0.4112 0.5151 0.0547 0.054 Uiso 1 calc R . .
C16 C 0.2990(7) 0.4481(8) -0.1194(7) 0.055(2) Uani 1 d . . .
H16 H 0.2764 0.3699 -0.1411 0.066 Uiso 1 calc R . .
C17 C 0.2500(7) 0.4756(9) -0.2044(8) 0.061(2) Uani 1 d . . .
H17 H 0.1947 0.4165 -0.2831 0.074 Uiso 1 calc R . .
C18 C 0.2838(7) 0.5910(10) -0.1714(7) 0.059(2) Uani 1 d . . .
H18 H 0.2497 0.6103 -0.2279 0.071 Uiso 1 calc R . .
C19 C 0.3686(7) 0.6800(8) -0.0544(7) 0.051(2) Uani 1 d . . .
H19 H 0.3909 0.7580 -0.0334 0.061 Uiso 1 calc R . .
N14 N 0.5862(4) 0.8810(4) 0.5197(5) 0.0301(12) Uani 1 d . . .
C20 C 0.4140(6) 0.8395(6) 0.5321(6) 0.0329(15) Uani 1 d . . .
C21 C 0.4957(6) 0.9485(6) 0.6339(6) 0.0377(16) Uani 1 d . . .
H21 H 0.4805 0.9958 0.6966 0.045 Uiso 1 calc R . .
C22 C 0.6018(6) 0.9722(6) 0.6239(6) 0.0342(15) Uani 1 d . . .
C23 C 0.7202(7) 1.0735(6) 0.7100(7) 0.052(2) Uani 1 d . . .
H23A H 0.7724 1.0534 0.7597 0.077 Uiso 1 calc R . .
H23B H 0.7062 1.1396 0.7597 0.077 Uiso 1 calc R . .
H23C H 0.7587 1.0931 0.6662 0.077 Uiso 1 calc R . .
C24 C 0.2891(6) 0.7710(6) 0.5056(6) 0.0320(14) Uani 1 d . . .
C25 C 0.1919(6) 0.7160(6) 0.3933(6) 0.0346(15) Uani 1 d . . .
H25 H 0.2034 0.7239 0.3327 0.042 Uiso 1 calc R . .
C26 C 0.0772(6) 0.6492(7) 0.3699(7) 0.0484(19) Uani 1 d . . .
H26 H 0.0121 0.6119 0.2938 0.058 Uiso 1 calc R . .
C27 C 0.0600(7) 0.6381(8) 0.4614(7) 0.055(2) Uani 1 d . . .
H27 H -0.0166 0.5928 0.4461 0.066 Uiso 1 calc R . .
C28 C 0.1561(7) 0.6941(8) 0.5737(8) 0.057(2) Uani 1 d . . .
H28 H 0.1441 0.6883 0.6352 0.068 Uiso 1 calc R . .
C29 C 0.2705(6) 0.7589(7) 0.5957(7) 0.0444(18) Uani 1 d . . .
H29 H 0.3359 0.7949 0.6715 0.053 Uiso 1 calc R . .
N15 N 0.6859(4) 0.7352(4) 0.4649(4) 0.0264(11) Uani 1 d . . .
C30 C 0.6130(5) 0.5489(5) 0.4006(5) 0.0256(13) Uani 1 d . . .
C31 C 0.7331(5) 0.5970(6) 0.4897(5) 0.0299(14) Uani 1 d . . .
H31 H 0.7752 0.5578 0.5171 0.036 Uiso 1 calc R . .
C32 C 0.7761(5) 0.7142(6) 0.5282(6) 0.0312(14) Uani 1 d . . .
C33 C 0.8983(6) 0.8102(6) 0.6247(7) 0.0450(18) Uani 1 d . . .
H33A H 0.9507 0.7770 0.6555 0.067 Uiso 1 calc R . .
H33B H 0.8873 0.8664 0.6889 0.067 Uiso 1 calc R . .
H33C H 0.9349 0.8483 0.5913 0.067 Uiso 1 calc R . .
C34 C 0.5225(5) 0.4274(5) 0.3271(5) 0.0272(13) Uani 1 d . . .
C35 C 0.4558(6) 0.3756(6) 0.2029(6) 0.0328(14) Uani 1 d . . .
H35 H 0.4738 0.4164 0.1665 0.039 Uiso 1 calc R . .
C36 C 0.3643(6) 0.2656(6) 0.1336(6) 0.0386(16) Uani 1 d . . .
H36 H 0.3207 0.2320 0.0509 0.046 Uiso 1 calc R . .
C37 C 0.3377(6) 0.2051(6) 0.1889(6) 0.0385(16) Uani 1 d . . .
H37 H 0.2745 0.1314 0.1435 0.046 Uiso 1 calc R . .
C38 C 0.4051(6) 0.2548(6) 0.3108(6) 0.0372(16) Uani 1 d . . .
H38 H 0.3880 0.2129 0.3465 0.045 Uiso 1 calc R . .
C39 C 0.4972(6) 0.3646(5) 0.3811(6) 0.0323(14) Uani 1 d . . .
H39 H 0.5419 0.3967 0.4633 0.039 Uiso 1 calc R . .
B1 B 0.6785(6) 0.8508(6) 0.4715(6) 0.0283(15) Uani 1 d . . .
H1A H 0.7592 0.9150 0.5254 0.034 Uiso 1 calc R . .
O4 O 0.9484(17) 0.0498(16) 0.980(2) 0.130(9) Uani 0.50 d P . .
H4C H 0.9392 0.0408 0.9143 0.195 Uiso 0.50 calc PR . .
C42 C 1.0000 0.0000 1.0000 0.162(18) Uani 1 d S . .
H42A H 1.0736 0.0522 1.0738 0.243 Uiso 0.50 calc PR . .
H42B H 1.0207 -0.0389 0.9356 0.243 Uiso 0.50 calc PR . .
H42C H 0.9513 -0.0574 1.0084 0.243 Uiso 0.50 calc PR . .
C41 C 1.0697(16) 0.1696(19) 0.8619(14) 0.166(9) Uani 1 d . . .
H41D H 1.0185 0.1985 0.8972 0.249 Uiso 1 calc R . .
H41E H 1.0309 0.1393 0.7769 0.249 Uiso 1 calc R . .
H41F H 1.1473 0.2324 0.8985 0.249 Uiso 1 calc R . .
O3 O 1.0888(13) 0.0744(15) 0.8822(15) 0.291(13) Uani 1 d . . .
H3A H 1.0225 0.0268 0.8626 0.437 Uiso 1 calc R . .
C40 C 0.7247(14) 0.0840(10) 1.0880(11) 0.106(4) Uani 1 d . . .
H40D H 0.7405 0.0278 1.1088 0.159 Uiso 1 calc R . .
H40E H 0.6602 0.0435 1.0075 0.159 Uiso 1 calc R . .
H40F H 0.7006 0.1349 1.1432 0.159 Uiso 1 calc R . .
O2 O 0.8300(8) 0.1500(7) 1.0941(9) 0.117(3) Uani 1 d . . .
H2A H 0.8609 0.1063 1.0615 0.175 Uiso 1 calc R . .

loop_
_atom_site_aniso_label
_atom_site_aniso_U_11
_atom_site_aniso_U_22
_atom_site_aniso_U_33
_atom_site_aniso_U_23
_atom_site_aniso_U_13
_atom_site_aniso_U_12
Zn1 0.0192(4) 0.0269(4) 0.0265(4) 0.0134(3) 0.0043(3) 0.0044(3)
N10 0.021(2) 0.039(3) 0.034(3) 0.022(3) 0.009(2) 0.006(2)
N11 0.025(3) 0.028(3) 0.025(3) 0.013(2) 0.005(2) 0.007(2)
N12 0.022(2) 0.024(3) 0.021(3) 0.007(2) 0.004(2) 0.003(2)
N1 0.021(2) 0.028(3) 0.027(3) 0.014(2) 0.006(2) 0.003(2)
C2 0.017(3) 0.029(3) 0.023(3) 0.012(3) 0.005(2) 0.008(2)
O1 0.025(2) 0.027(2) 0.034(2) 0.018(2) 0.0067(19) 0.0043(18)
N3 0.018(2) 0.026(3) 0.029(3) 0.014(2) 0.004(2) 0.005(2)
C4 0.024(3) 0.025(3) 0.036(4) 0.016(3) 0.008(3) 0.005(3)
N4 0.024(3) 0.035(3) 0.052(4) 0.024(3) 0.007(3) -0.003(2)
C5 0.031(3) 0.031(4) 0.037(4) 0.020(3) 0.011(3) 0.008(3)
C6 0.024(3) 0.034(4) 0.032(3) 0.019(3) 0.005(3) 0.010(3)
N13 0.021(2) 0.034(3) 0.032(3) 0.019(3) 0.005(2) 0.004(2)
C10 0.035(3) 0.038(4) 0.038(4) 0.024(3) 0.019(3) 0.019(3)
C11 0.045(4) 0.041(4) 0.048(4) 0.030(4) 0.031(4) 0.022(3)
C12 0.028(3) 0.035(4) 0.050(4) 0.027(3) 0.019(3) 0.012(3)
C13 0.040(4) 0.036(4) 0.052(5) 0.020(4) 0.021(4) 0.003(3)
C14 0.027(3) 0.050(4) 0.033(3) 0.025(3) 0.014(3) 0.019(3)
C15 0.041(4) 0.058(5) 0.033(4) 0.023(4) 0.013(3) 0.018(4)
C16 0.038(4) 0.063(5) 0.040(4) 0.016(4) 0.010(3) 0.014(4)
C17 0.035(4) 0.092(7) 0.043(5) 0.029(5) 0.015(4) 0.018(5)
C18 0.041(4) 0.106(8) 0.049(5) 0.051(5) 0.019(4) 0.039(5)
C19 0.039(4) 0.079(6) 0.049(5) 0.044(5) 0.018(4) 0.027(4)
N14 0.023(3) 0.026(3) 0.030(3) 0.014(2) 0.004(2) 0.003(2)
C20 0.031(3) 0.036(4) 0.030(3) 0.018(3) 0.009(3) 0.016(3)
C21 0.043(4) 0.035(4) 0.031(4) 0.012(3) 0.017(3) 0.019(3)
C22 0.036(4) 0.024(3) 0.032(3) 0.014(3) 0.006(3) 0.008(3)
C23 0.047(4) 0.025(4) 0.044(4) 0.005(3) 0.006(4) -0.004(3)
C24 0.030(3) 0.031(3) 0.031(3) 0.011(3) 0.012(3) 0.017(3)
C25 0.036(4) 0.039(4) 0.031(3) 0.017(3) 0.018(3) 0.018(3)
C26 0.028(4) 0.059(5) 0.038(4) 0.014(4) 0.011(3) 0.014(3)
C27 0.038(4) 0.069(6) 0.059(5) 0.034(5) 0.024(4) 0.018(4)
C28 0.050(5) 0.089(7) 0.062(5) 0.053(5) 0.036(4) 0.033(5)
C29 0.032(4) 0.068(5) 0.042(4) 0.032(4) 0.019(3) 0.025(4)
N15 0.014(2) 0.026(3) 0.029(3) 0.013(2) 0.003(2) 0.002(2)
C30 0.026(3) 0.026(3) 0.027(3) 0.014(3) 0.012(3) 0.015(3)
C31 0.025(3) 0.033(4) 0.028(3) 0.017(3) 0.005(3) 0.012(3)
C32 0.022(3) 0.036(4) 0.032(3) 0.016(3) 0.010(3) 0.011(3)
C33 0.025(3) 0.044(4) 0.045(4) 0.020(4) 0.000(3) 0.006(3)
C34 0.024(3) 0.023(3) 0.031(3) 0.012(3) 0.009(3) 0.011(2)
C35 0.033(3) 0.030(4) 0.033(3) 0.016(3) 0.011(3) 0.014(3)
C36 0.039(4) 0.031(4) 0.028(3) 0.009(3) 0.007(3) 0.009(3)
C37 0.032(4) 0.022(3) 0.043(4) 0.009(3) 0.012(3) 0.005(3)
C38 0.041(4) 0.028(4) 0.044(4) 0.021(3) 0.018(3) 0.015(3)
C39 0.032(3) 0.027(3) 0.031(3) 0.013(3) 0.007(3) 0.013(3)
B1 0.022(3) 0.020(3) 0.025(4) 0.008(3) 0.000(3) 0.001(3)
O4 0.066(13) 0.063(13) 0.169(19) 0.006(12) 0.057(14) -0.025(9)
C42 0.037(11) 0.09(2) 0.15(2) -0.070(17) 0.011(13) -0.011(10)
C41 0.120(13) 0.19(2) 0.099(11) 0.005(13) 0.031(10) 0.085(14)
O3 0.140(12) 0.174(14) 0.194(15) -0.107(12) -0.042(10) 0.043(11)
C40 0.166(13) 0.060(7) 0.093(9) 0.036(7) 0.075(9) 0.025(8)
O2 0.125(7) 0.078(6) 0.159(8) 0.083(6) 0.055(6) 0.026(5)

loop_
_atom_type_symbol
_atom_type_description
_atom_type_scat_dispersion_real
_atom_type_scat_dispersion_imag
_atom_type_scat_source
Zn Zn 0.2839 1.4301 'International Tables Vol C Tables 4.2.6.8 and 6.1.1.4'
N N 0.0061 0.0033 'International Tables Vol C Tables 4.2.6.8 and 6.1.1.4'
C C 0.0033 0.0016 'International Tables Vol C Tables 4.2.6.8 and 6.1.1.4'
O O 0.0106 0.0060 'International Tables Vol C Tables 4.2.6.8 and 6.1.1.4'
H H 0.0000 0.0000 'International Tables Vol C Tables 4.2.6.8 and 6.1.1.4'
B B 0.0013 0.0007 'International Tables Vol C Tables 4.2.6.8 and 6.1.1.4'

loop_
_geom_angle_atom_site_label_1
_geom_angle_atom_site_label_2
_geom_angle_atom_site_label_3
_geom_angle
_geom_angle_site_symmetry_1
_geom_angle_site_symmetry_3
_geom_angle_publ_flag
N1 Zn1 N10 133.5(2) . . y
N1 Zn1 N11 116.4(2) . . y
N10 Zn1 N11 96.6(2) . . y
N1 Zn1 N12 119.6(2) . . y
N10 Zn1 N12 89.0(2) . . y
N11 Zn1 N12 91.7(2) . . y
C10 N10 N13 106.7(5) . . y
C10 N10 Zn1 140.1(4) . . y
N13 N10 Zn1 113.1(4) . . y
C20 N11 N14 106.9(5) . . y
C20 N11 Zn1 140.0(4) . . y
N14 N11 Zn1 113.0(4) . . y
C30 N12 N15 107.5(5) . . y
C30 N12 Zn1 138.0(4) . . y
N15 N12 Zn1 113.6(4) . . y
C6 N1 C2 118.1(5) . . y
C6 N1 Zn1 133.2(4) . . y
C2 N1 Zn1 108.0(4) . . y
O1 C2 N1 118.7(5) . . y
O1 C2 N3 120.9(5) . . y
N1 C2 N3 120.4(5) . . y
C4 N3 C2 120.9(5) . . y
N4 C4 N3 117.4(6) . . y
N4 C4 C5 123.6(6) . . y
N3 C4 C5 119.0(5) . . y
C6 C5 C4 118.2(6) . . y
C5 C6 N1 123.4(6) . . y
C12 N13 N10 110.0(5) . . y
C12 N13 B1 129.6(5) . . y
N10 N13 B1 120.3(5) . . y
N10 C10 C11 109.9(6) . . y
N10 C10 C14 122.1(6) . . y
C11 C10 C14 127.7(6) . . y
C10 C11 C12 106.2(6) . . y
N13 C12 C11 107.2(6) . . y
N13 C12 C13 123.3(6) . . y
C11 C12 C13 129.5(6) . . y
C15 C14 C19 118.2(7) . . y
C15 C14 C10 120.6(6) . . y
C19 C14 C10 121.0(7) . . y
C16 C15 C14 120.6(7) . . y
C17 C16 C15 121.0(9) . . y
C18 C17 C16 119.1(8) . . y
C17 C18 C19 120.9(8) . . y
C18 C19 C14 120.1(8) . . y
C22 N14 N11 108.7(5) . . y
C22 N14 B1 131.1(5) . . y
N11 N14 B1 119.6(5) . . y
N11 C20 C21 109.5(6) . . y
N11 C20 C24 122.9(6) . . y
C21 C20 C24 127.4(6) . . y
C22 C21 C20 106.7(6) . . y
C21 C22 N14 108.2(6) . . y
C21 C22 C23 129.1(7) . . y
N14 C22 C23 122.6(6) . . y
C25 C24 C29 119.1(6) . . y
C25 C24 C20 121.9(6) . . y
C29 C24 C20 119.0(6) . . y
C24 C25 C26 120.7(7) . . y
C25 C26 C27 119.5(7) . . y
C28 C27 C26 120.0(7) . . y
C27 C28 C29 120.0(7) . . y
C28 C29 C24 120.6(7) . . y
C32 N15 N12 108.9(5) . . y
C32 N15 B1 132.0(5) . . y
N12 N15 B1 119.0(4) . . y
N12 C30 C31 109.6(5) . . y
N12 C30 C34 120.3(5) . . y
C31 C30 C34 130.0(5) . . y
C32 C31 C30 105.6(6) . . y
N15 C32 C31 108.3(5) . . y
N15 C32 C33 122.2(6) . . y
C31 C32 C33 129.5(6) . . y
C39 C34 C35 119.2(6) . . y
C39 C34 C30 120.6(5) . . y
C35 C34 C30 120.1(6) . . y
C36 C35 C34 121.3(6) . . y
C35 C36 C37 119.0(6) . . y
C38 C37 C36 119.8(6) . . y
C39 C38 C37 121.7(6) . . y
C38 C39 C34 119.0(6) . . y
N14 B1 N13 110.4(5) . . y
N14 B1 N15 109.0(5) . . y
N13 B1 N15 108.3(5) . . y

loop_
_geom_bond_atom_site_label_1
_geom_bond_atom_site_label_2
_geom_bond_distance
_geom_bond_site_symmetry_2
_geom_bond_publ_flag
Zn1 N1 1.948(5) . y
Zn1 N10 2.020(5) . y
Zn1 N11 2.041(5) . y
Zn1 N12 2.048(5) . y
N10 C10 1.344(8) . y
N10 N13 1.375(7) . y
N11 C20 1.329(8) . y
N11 N14 1.386(7) . y
N12 C30 1.331(8) . y
N12 N15 1.368(6) . y
N1 C6 1.361(8) . y
N1 C2 1.364(7) . y
C2 O1 1.242(7) . y
C2 N3 1.369(7) . y
N3 C4 1.360(8) . y
C4 N4 1.310(8) . y
C4 C5 1.406(9) . y
C5 C6 1.344(9) . y
N13 C12 1.352(8) . y
N13 B1 1.546(8) . y
C10 C11 1.386(9) . y
C10 C14 1.460(9) . y
C11 C12 1.394(10) . y
C12 C13 1.479(9) . y
C14 C15 1.388(10) . y
C14 C19 1.399(9) . y
C15 C16 1.382(10) . y
C16 C17 1.377(12) . y
C17 C18 1.369(13) . y
C18 C19 1.393(12) . y
N14 C22 1.356(8) . y
N14 B1 1.532(9) . y
C20 C21 1.394(9) . y
C20 C24 1.482(9) . y
C21 C22 1.357(10) . y
C22 C23 1.481(9) . y
C24 C25 1.378(9) . y
C24 C29 1.390(9) . y
C25 C26 1.384(10) . y
C26 C27 1.396(11) . y
C27 C28 1.370(11) . y
C28 C29 1.380(10) . y
N15 C32 1.356(8) . y
N15 B1 1.566(8) . y
C30 C31 1.398(8) . y
C30 C34 1.469(8) . y
C31 C32 1.375(9) . y
C32 C33 1.503(9) . y
C34 C39 1.398(9) . y
C34 C35 1.396(9) . y
C35 C36 1.372(9) . y
C36 C37 1.394(10) . y
C37 C38 1.377(9) . y
C38 C39 1.373(9) . y
O4 C42 1.09(2) . y
C41 O3 1.49(3) . y
C40 O2 1.388(13) . y

loop_
_cod_changelog_entry_id
_cod_changelog_entry_author
_cod_changelog_entry_date
_cod_changelog_entry_text
1 'Vaitkus, Antanas' 2024-11-15T14:40:08+02:00
;
 Removed multiple data items that had the 'Y' placeholder value.
;
